data_2310697
loop_
_publ_author_name
'Wiegers, G.A.'
'Vos, A.'

_publ_section_title
;
 Refinement of the structure of tetrathiazylfluoride, (N S F)4
;
_journal_name_full 'Acta Crystallographica (1,1948-23,1967)'
_journal_page_first 152
_journal_page_last 153
_journal_volume 16
_journal_year 1963
_chemical_formula_sum 'F4 N4 S4'
_chemical_name_systematic '(N S F)4'
_space_group_IT_number 114
_symmetry_space_group_name_Hall 'P -4 2n'
_symmetry_space_group_name_H-M 'P -4 21 c'
_cell_angle_alpha 90
_cell_angle_beta 90
_cell_angle_gamma 90
_cell_formula_units_Z 2
_cell_length_a 9.193
_cell_length_b 9.193
_cell_length_c 4.299
_cell_volume 363.314
_citation_journal_id_ASTM ACCRA9
_cod_data_source_file Wiegers_ACCRA9_1963_1901.cif
_cod_data_source_block F4N4S4
_cod_original_cell_volume 363.3138
_cod_database_code 2310697

loop_
_symmetry_equiv_pos_as_xyz
x,y,z
y,-x,-z
-x,-y,z
-y,x,-z
x+1/2,-y+1/2,-z+1/2
-y+1/2,-x+1/2,z+1/2
-x+1/2,y+1/2,-z+1/2
y+1/2,x+1/2,z+1/2

loop_
_atom_site_label
_atom_site_type_symbol
_atom_site_fract_x
_atom_site_fract_y
_atom_site_fract_z
_atom_site_occupancy
_atom_site_U_iso_or_equiv
S1 S+4 0.0257 0.2078 0.0871 1 0.0
N1 N-3 0.1265 0.116 -0.1659 1 0.0
F1 F-1 0.3263 0.0162 0.1711 1 0.0
